data_1574772
loop_
_publ_author_name
'Yang, Fan'
'Kong, Xiang-Jing'
'He, Tao'
'Zhang, Zhengqing'
'Wang, Ke'
'Du, Honglin'
'Cai, Guohong'
'Ju, Jing'
'Wang, Xiaoge'
'Li, Jian-Rong'
'Sun, Junliang'
'Zhong, Chongli'

_publ_section_title
;
 Solvent-free construction of Cr(iii)-sulfonate coordination polymers
;
_journal_issue 26
_journal_name_full 'Chemical Science'
_journal_page_first 11823
_journal_page_last 11832
_journal_paper_doi 10.1039/D5SC03014E
_journal_volume 16
_journal_year 2025
_chemical_formula_sum 'C9 H10 Cr O11 S3'
_chemical_formula_weight 442.36
_space_group_crystal_system monoclinic
_space_group_IT_number 14
_space_group_name_Hall '-P 2ybc'
_space_group_name_H-M_alt 'P 1 21/c 1'
_atom_sites_solution_hydrogens mixed
_audit_creation_method SHELXL-2019/3
_audit_update_record
;
2024-10-29 deposited with the CCDC.	2025-05-30 downloaded from the CCDC.
;
_cell_angle_alpha 90
_cell_angle_beta 103.656(3)
_cell_angle_gamma 90
_cell_formula_units_Z 4
_cell_length_a 9.9289(12)
_cell_length_b 9.5629(10)
_cell_length_c 15.8800(17)
_cell_measurement_reflns_used 6691
_cell_measurement_temperature 180(2)
_cell_measurement_theta_max 0.875
_cell_measurement_theta_min 0.075
_cell_volume 1465.2(3)
_computing_structure_refinement 'SHELXL-2019/2 (Sheldrick, 2019)'
_computing_structure_solution 'SHELXT 2014/5 (Sheldrick, 2014)'
_diffrn_ambient_temperature 180(2)
_diffrn_measured_fraction_theta_full 0.923
_diffrn_measured_fraction_theta_max 0.899
_diffrn_measurement_device_type 'JEOL 2100'
_diffrn_measurement_method cRED
_diffrn_radiation_type electron
_diffrn_radiation_wavelength 0.0251
_diffrn_reflns_av_R_equivalents 0.1773
_diffrn_reflns_av_unetI/netI 0.1924
_diffrn_reflns_Laue_measured_fraction_full 0.923
_diffrn_reflns_Laue_measured_fraction_max 0.899
_diffrn_reflns_limit_h_max 11
_diffrn_reflns_limit_h_min -11
_diffrn_reflns_limit_k_max 11
_diffrn_reflns_limit_k_min -11
_diffrn_reflns_limit_l_max 18
_diffrn_reflns_limit_l_min -18
_diffrn_reflns_number 6691
_diffrn_reflns_point_group_measured_fraction_full 0.923
_diffrn_reflns_point_group_measured_fraction_max 0.899
_diffrn_reflns_theta_full 0.863
_diffrn_reflns_theta_max 0.875
_diffrn_reflns_theta_min 0.075
_diffrn_source electron
_exptl_absorpt_coefficient_mu 0.000
_exptl_crystal_colour 'green blue'
_exptl_crystal_density_diffrn 2.005
_exptl_crystal_description sheet
_exptl_crystal_F_000 285
_refine_diff_density_max 0.380
_refine_diff_density_min -0.405
_refine_diff_density_rms 0.104
_refine_ls_extinction_method none
_refine_ls_goodness_of_fit_ref 1.535
_refine_ls_hydrogen_treatment constr
_refine_ls_matrix_type full
_refine_ls_number_parameters 201
_refine_ls_number_reflns 2479
_refine_ls_number_restraints 110
_refine_ls_restrained_S_all 1.575
_refine_ls_R_factor_all 0.2979
_refine_ls_R_factor_gt 0.2203
_refine_ls_shift/su_max 0.000
_refine_ls_shift/su_mean 0.000
_refine_ls_structure_factor_coef Fsqd
_refine_ls_weighting_details 'w=1/[\s^2^(Fo^2^)+(0.2000P)^2^] where P=(Fo^2^+2Fc^2^)/3'
_refine_ls_weighting_scheme calc
_refine_ls_wR_factor_gt 0.4813
_refine_ls_wR_factor_ref 0.5488
_reflns_Friedel_coverage 0.000
_reflns_number_gt 1169
_reflns_number_total 2479
_reflns_threshold_expression 'I > 2\s(I)'
_cod_data_source_file d5sc03014e3.cif
_cod_data_source_block TGU10
_cod_depositor_comments 'Adding full bibliography for 1574771--1574774.cif.'
_cod_original_sg_symbol_H-M 'P 21/c'
_cod_database_code 1574772
_shelx_shelxl_version_number 2019/3
_shelx_space_group_comment
;
The symmetry employed for this shelxl refinement is uniquely defined
by the following loop, which should always be used as a source of
symmetry information in preference to the above space-group names.
They are only intended as comments.
;

loop_
_space_group_symop_operation_xyz
'x, y, z'
'-x, y+1/2, -z+1/2'
'-x, -y, -z'
'x, -y-1/2, z-1/2'

loop_
_atom_site_label
_atom_site_type_symbol
_atom_site_fract_x
_atom_site_fract_y
_atom_site_fract_z
_atom_site_U_iso_or_equiv
_atom_site_adp_type
_atom_site_occupancy
_atom_site_site_symmetry_order
_atom_site_calc_flag
_atom_site_refinement_flags_posn
_atom_site_refinement_flags_adp
_atom_site_refinement_flags_occupancy
_atom_site_disorder_assembly
_atom_site_disorder_group
Cr1 Cr 0.4986(4) 0.7215(5) 0.5733(3) 0.0322(14) Uani 1 1 d D U . . .
S2 S 0.2859(6) 0.5179(8) 0.4487(6) 0.0408(17) Uani 1 1 d D U . . .
S4 S 1.3039(7) 0.9378(8) 0.6254(6) 0.046(2) Uani 1 1 d D . . . .
S3 S 0.7080(6) 0.9305(8) 0.6932(6) 0.0408(17) Uani 1 1 d D U . . .
O7 O 0.3872(11) 0.5574(13) 0.5310(9) 0.036(3) Uani 1 1 d . U . . .
O8 O 0.5118(14) 0.6450(16) 0.6911(7) 0.062(5) Uani 1 1 d D . . . .
H8A H 0.449375 0.642765 0.721309 0.092 Uiso 1 1 d R U . . .
H8B H 0.585661 0.612374 0.726278 0.092 Uiso 1 1 d R U . . .
O10 O 0.6089(11) 0.8879(13) 0.6109(10) 0.040(3) Uani 1 1 d . . . . .
O5 O 0.2662(11) 0.6146(17) 0.3775(10) 0.046(4) Uani 1 1 d D . . . .
C18 C 0.1238(9) 0.5052(12) 0.4775(8) 0.031(4) Uani 1 1 d D . . . .
O9 O 0.4897(13) 0.7863(15) 0.4531(11) 0.056(4) Uani 1 1 d D . . . .
H9A H 0.549197 0.778953 0.423433 0.083 Uiso 1 1 d DR U . . .
H9B H 0.417446 0.819237 0.419616 0.083 Uiso 1 1 d DR U . . .
C22 C 1.1338(7) 0.9286(10) 0.6333(8) 0.041(4) Uani 1 1 d G U . . .
C21 C 1.0881(8) 0.8095(9) 0.6683(8) 0.048(4) Uani 1 1 d G U . . .
H21 H 1.146865 0.730113 0.681361 0.057 Uiso 1 1 calc R U . . .
C20 C 0.9563(9) 0.8064(10) 0.6841(8) 0.050(4) Uani 1 1 d G U . . .
H20 H 0.924993 0.724943 0.708039 0.060 Uiso 1 1 calc R U . . .
C19 C 0.8702(7) 0.9225(11) 0.6650(8) 0.048(4) Uani 1 1 d DG U . . .
C24 C 0.9160(9) 1.0416(10) 0.6301(9) 0.064(5) Uani 1 1 d G U . . .
H24 H 0.857155 1.120993 0.617032 0.077 Uiso 1 1 calc R U . . .
C23 C 1.0478(9) 1.0447(9) 0.6142(9) 0.073(7) Uani 1 1 d G . . . .
H23 H 1.079027 1.126165 0.590354 0.087 Uiso 1 1 calc R U . . .
O13 O 1.3249(12) 0.8181(15) 0.5787(11) 0.051(4) Uani 1 1 d . U . . .
O12 O 0.7245(14) 0.834(2) 0.7599(15) 0.084(7) Uani 1 1 d . . . . .
O6 O 0.3222(11) 0.3754(15) 0.4247(10) 0.046(3) Uani 1 1 d . U . . .
C17 C 0.1142(13) 0.4322(14) 0.5503(9) 0.049(4) Uani 1 1 d D U . . .
H17 H 0.192917 0.385860 0.584534 0.059 Uiso 1 1 calc R U . . .
C16 C -0.0108(10) 0.4274(15) 0.5726(11) 0.047(4) Uani 1 1 d D U . . .
H16 H -0.019313 0.377468 0.622785 0.056 Uiso 1 1 calc R U . . .
O15 O 1.3898(14) 0.925(2) 0.7116(14) 0.081(6) Uani 1 1 d . U . . .
O14 O 1.3152(19) 1.0709(15) 0.5855(15) 0.087(6) Uani 1 1 d D U . . .
O11 O 0.6814(16) 1.0738(17) 0.7110(15) 0.088(6) Uani 1 1 d D U . . .

loop_
_atom_site_aniso_label
_atom_site_aniso_U_11
_atom_site_aniso_U_22
_atom_site_aniso_U_33
_atom_site_aniso_U_23
_atom_site_aniso_U_13
_atom_site_aniso_U_12
Cr1 0.0077(19) 0.040(3) 0.051(3) -0.001(2) 0.0110(18) 0.0000(17)
S2 0.012(2) 0.051(3) 0.062(4) -0.023(3) 0.013(2) -0.005(2)
S4 0.016(3) 0.051(5) 0.079(8) -0.006(4) 0.024(4) -0.003(3)
S3 0.012(2) 0.051(3) 0.062(4) -0.023(3) 0.013(2) -0.005(2)
O7 0.020(5) 0.045(6) 0.048(7) 0.005(5) 0.018(5) -0.002(4)
O8 0.043(8) 0.077(12) 0.069(13) 0.026(9) 0.019(8) 0.010(7)
O10 0.025(6) 0.027(6) 0.070(11) -0.017(6) 0.016(6) -0.002(5)
O5 0.014(5) 0.080(10) 0.049(10) -0.010(7) 0.015(5) -0.007(6)
C18 0.010(6) 0.029(8) 0.055(12) 0.016(7) 0.007(6) -0.001(5)
O9 0.033(7) 0.064(10) 0.080(13) 0.007(8) 0.034(7) -0.008(7)
C22 0.019(6) 0.048(7) 0.057(9) 0.000(6) 0.012(6) 0.008(6)
C21 0.027(6) 0.054(8) 0.064(9) 0.003(7) 0.016(6) 0.011(6)
C20 0.029(6) 0.061(8) 0.065(9) 0.004(7) 0.018(6) -0.004(6)
C19 0.021(6) 0.057(8) 0.066(9) 0.003(7) 0.009(6) 0.000(6)
C24 0.041(7) 0.076(9) 0.079(10) -0.001(8) 0.021(7) 0.004(7)
C23 0.027(8) 0.074(14) 0.12(2) 0.019(13) 0.026(10) 0.007(9)
O13 0.018(5) 0.061(7) 0.074(8) -0.004(6) 0.011(5) 0.006(5)
O12 0.023(7) 0.135(19) 0.088(17) -0.049(14) 0.005(8) -0.018(9)
O6 0.015(5) 0.051(7) 0.069(8) -0.015(6) 0.007(5) 0.004(5)
C17 0.026(6) 0.063(8) 0.056(9) -0.003(7) 0.005(6) 0.023(6)
C16 0.028(6) 0.057(8) 0.059(9) 0.015(7) 0.018(6) 0.001(6)
O15 0.022(6) 0.133(14) 0.098(14) -0.037(11) 0.032(8) -0.017(8)
O14 0.066(9) 0.086(12) 0.127(15) 0.001(10) 0.061(10) 0.009(9)
O11 0.047(8) 0.091(12) 0.124(15) -0.059(11) 0.015(9) -0.013(8)

loop_
_atom_type_symbol
_atom_type_description
_atom_type_scat_dispersion_real
_atom_type_scat_dispersion_imag
_atom_type_scat_source
C C 0.0000 0.0000 'International Tables Vol C Tables 4.2.6.8 and 6.1.1.4'
H H 0.0000 0.0000 'International Tables Vol C Tables 4.2.6.8 and 6.1.1.4'
Cr Cr 0.0000 0.0000 'International Tables Vol C Tables 4.2.6.8 and 6.1.1.4'
O O 0.0000 0.0000 'International Tables Vol C Tables 4.2.6.8 and 6.1.1.4'
S S 0.0000 0.0000 'International Tables Vol C Tables 4.2.6.8 and 6.1.1.4'

loop_
_geom_angle_atom_site_label_1
_geom_angle_atom_site_label_2
_geom_angle_atom_site_label_3
_geom_angle
_geom_angle_site_symmetry_1
_geom_angle_site_symmetry_3
_geom_angle_publ_flag
O10 Cr1 O7 177.8(7) . . ?
O10 Cr1 O13 92.2(6) . 1_455 ?
O7 Cr1 O13 87.8(6) . 1_455 ?
O10 Cr1 O8 96.1(7) . . ?
O7 Cr1 O8 86.2(7) . . ?
O13 Cr1 O8 89.8(7) 1_455 . ?
O10 Cr1 O9 86.2(7) . . ?
O7 Cr1 O9 91.6(6) . . ?
O13 Cr1 O9 93.1(7) 1_455 . ?
O8 Cr1 O9 176.3(7) . . ?
O10 Cr1 O6 86.6(5) . 3_666 ?
O7 Cr1 O6 93.6(6) . 3_666 ?
O13 Cr1 O6 176.7(7) 1_455 3_666 ?
O8 Cr1 O6 87.3(7) . 3_666 ?
O9 Cr1 O6 89.9(6) . 3_666 ?
O5 S2 O6 112.7(10) . . ?
O5 S2 O7 117.6(9) . . ?
O6 S2 O7 107.6(9) . . ?
O5 S2 C18 106.4(7) . . ?
O6 S2 C18 107.0(8) . . ?
O7 S2 C18 104.7(7) . . ?
O13 S4 O15 107.7(12) . . ?
O13 S4 O14 116.9(13) . . ?
O15 S4 O14 113.9(14) . . ?
O13 S4 C22 105.5(8) . . ?
O15 S4 C22 107.2(9) . . ?
O14 S4 C22 104.9(9) . . ?
O12 S3 O11 118.7(15) . . ?
O12 S3 O10 114.8(10) . . ?
O11 S3 O10 108.6(11) . . ?
O12 S3 C19 102.3(8) . . ?
O11 S3 C19 108.2(9) . . ?
O10 S3 C19 102.6(8) . . ?
S2 O7 Cr1 135.6(9) . . ?
S3 O10 Cr1 134.3(10) . . ?
C17 C18 C16 121.1(9) . 3_566 ?
C17 C18 S2 119.9(8) . . ?
C16 C18 S2 119.0(9) 3_566 . ?
C21 C22 C23 120.0 . . ?
C21 C22 S4 119.3(6) . . ?
C23 C22 S4 120.3(6) . . ?
C20 C21 C22 120.0 . . ?
C21 C20 C19 120.0 . . ?
C20 C19 C24 120.0 . . ?
C20 C19 S3 121.9(6) . . ?
C24 C19 S3 117.9(6) . . ?
C23 C24 C19 120.0 . . ?
C24 C23 C22 120.0 . . ?
S4 O13 Cr1 130.0(9) . 1_655 ?
S2 O6 Cr1 133.7(8) . 3_666 ?
C16 C17 C18 118.8(11) . . ?
C17 C16 C18 120.0(12) . 3_566 ?

loop_
_geom_bond_atom_site_label_1
_geom_bond_atom_site_label_2
_geom_bond_distance
_geom_bond_site_symmetry_2
_geom_bond_publ_flag
Cr1 O10 1.943(12) . ?
Cr1 O7 1.946(13) . ?
Cr1 O13 1.976(12) 1_455 ?
Cr1 O8 1.983(9) . ?
Cr1 O9 1.988(17) . ?
Cr1 O6 1.999(12) 3_666 ?
S2 O5 1.437(17) . ?
S2 O6 1.483(15) . ?
S2 O7 1.498(16) . ?
S2 C18 1.779(8) . ?
S4 O13 1.406(17) . ?
S4 O15 1.44(2) . ?
S4 O14 1.438(9) . ?
S4 C22 1.726(8) . ?
S3 O12 1.39(3) . ?
S3 O11 1.436(15) . ?
S3 O10 1.495(16) . ?
S3 C19 1.772(7) . ?
C18 C17 1.372(10) . ?
C18 C16 1.373(10) 3_566 ?
C22 C21 1.3900 . ?
C22 C23 1.3900 . ?
C21 C20 1.3900 . ?
C20 C19 1.3900 . ?
C19 C24 1.3900 . ?
C24 C23 1.3900 . ?
C17 C16 1.370(10) . ?

loop_
_geom_hbond_atom_site_label_D
_geom_hbond_atom_site_label_H
_geom_hbond_atom_site_label_A
_geom_hbond_distance_DH
_geom_hbond_distance_HA
_geom_hbond_distance_DA
_geom_hbond_angle_DHA
_geom_hbond_site_symmetry_A
_geom_hbond_publ_flag
O8 H8A O11 0.87 1.98 2.82(2) 161.9 2_646 yes
O8 H8B O15 0.87 2.03 2.66(2) 128.0 2_746 yes
O9 H9A O14 0.84 2.00 2.560(18) 123.7 3_776 yes
O9 H9B O11 0.85 2.31 3.06(3) 147.7 3_676 yes
